data_7221735
loop_
_publ_author_name
'Jindo, Takumi'
'Kim, Byung-Soon'
'Sasaki, Naho'
'Shinohara, Yohei'
'Son, Young-A'
'Kim, Sung-Hoon'
'Matsumoto, Shinya'

_publ_section_title
;
 The effect of terminal dimethyl and diethyl substituents on the
 J-aggregate-like molecular arrangement of bisazomethine dye molecules
;
_journal_issue 37
_journal_name_full CrystEngComm
_journal_page_first 7213
_journal_paper_doi 10.1039/C5CE00845J
_journal_volume 17
_journal_year 2015
_chemical_formula_moiety 'C24 H26 N6 O2'
_chemical_formula_sum 'C24 H26 N6 O2'
_chemical_formula_weight 430.51
_space_group_IT_number 2
_symmetry_cell_setting triclinic
_symmetry_Int_Tables_number 2
_symmetry_space_group_name_Hall '-P 1'
_symmetry_space_group_name_H-M 'P -1'
_atom_sites_solution_hydrogens geom
_atom_sites_solution_primary direct
_atom_sites_solution_secondary difmap
_audit_update_record
;
2015-07-13 deposited with the CCDC.
2015-08-06 downloaded from the CCDC.
;
_cell_angle_alpha 67.6476(10)
_cell_angle_beta 72.0277(10)
_cell_angle_gamma 80.1605(10)
_cell_formula_units_Z 1
_cell_length_a 7.47796(15)
_cell_length_b 8.79150(16)
_cell_length_c 10.00729(18)
_cell_measurement_reflns_used 2779
_cell_measurement_temperature 296
_cell_measurement_theta_max 68.13
_cell_measurement_theta_min 4.96
_cell_volume 577.708(19)
_computing_cell_refinement 'RAPID AUTO'
_computing_data_collection 'RAPID AUTO (Rigaku, ????)'
_computing_data_reduction 'RAPID AUTO'
_computing_molecular_graphics 'CrystalStructure 4.0'
_computing_publication_material 'CrystalStructure 4.0 (Rigaku, 2010)'
_computing_structure_refinement 'SHELXL97 (Sheldrick, 2008)'
_computing_structure_solution 'SIR2004 (Burla, et al., 2005)'
_diffrn_ambient_temperature 296
_diffrn_detector_area_resol_mean 10.000
_diffrn_measured_fraction_theta_full 0.936
_diffrn_measured_fraction_theta_max 0.936
_diffrn_measurement_device_type 'Rigaku R-AXIS RAPID'
_diffrn_measurement_method \w
_diffrn_radiation_type 'Cu K\a'
_diffrn_radiation_wavelength 1.54187
_diffrn_reflns_av_R_equivalents 0.0414
_diffrn_reflns_limit_h_max 8
_diffrn_reflns_limit_h_min -9
_diffrn_reflns_limit_k_max 10
_diffrn_reflns_limit_k_min -10
_diffrn_reflns_limit_l_max 11
_diffrn_reflns_limit_l_min -12
_diffrn_reflns_number 5395
_diffrn_reflns_theta_full 68.25
_diffrn_reflns_theta_max 68.25
_diffrn_standards_number 0
_exptl_absorpt_coefficient_mu 0.662
_exptl_absorpt_correction_T_max 0.948
_exptl_absorpt_correction_T_min 0.801
_exptl_absorpt_correction_type multi-scan
_exptl_absorpt_process_details
;
    Higashi, T. (1995). Program for Absorption Correction.
    Rigaku Corporation, Tokyo, Japan.
;
_exptl_crystal_colour purple
_exptl_crystal_density_diffrn 1.237
_exptl_crystal_density_method 'not measured'
_exptl_crystal_description unknown
_exptl_crystal_F_000 228.00
_exptl_crystal_size_max 0.150
_exptl_crystal_size_mid 0.100
_exptl_crystal_size_min 0.080
_refine_diff_density_max 0.190
_refine_diff_density_min -0.240
_refine_ls_extinction_method none
_refine_ls_goodness_of_fit_ref 1.061
_refine_ls_hydrogen_treatment constr
_refine_ls_number_parameters 145
_refine_ls_number_reflns 1973
_refine_ls_number_restraints 0
_refine_ls_R_factor_gt 0.0565
_refine_ls_shift/su_max 0.000
_refine_ls_structure_factor_coef Fsqd
_refine_ls_weighting_details 'w = 1/[\s^2^(Fo^2^)+(0.1008P)^2^+0.0886P] where P=(Fo^2^+2Fc^2^)/3'
_refine_ls_weighting_scheme calc
_refine_ls_wR_factor_ref 0.1959
_reflns_number_gt 1145
_reflns_number_total 1973
_reflns_threshold_expression F^2^>2.0\s(F^2^)
_cod_data_source_file c5ce00845j2.cif
_cod_data_source_block BSK8-01
_cod_depositor_comments 'Adding full bibliography for 7221734--7221739.cif.'
_cod_original_cell_volume 577.71(2)
_cod_database_code 7221735

loop_
_symmetry_equiv_pos_site_id
_symmetry_equiv_pos_as_xyz
1 +X,+Y,+Z
2 -X,-Y,-Z

loop_
_atom_site_label
_atom_site_type_symbol
_atom_site_fract_x
_atom_site_fract_y
_atom_site_fract_z
_atom_site_U_iso_or_equiv
_atom_site_adp_type
_atom_site_occupancy
_atom_site_symmetry_multiplicity
_atom_site_calc_flag
_atom_site_refinement_flags
O1 O 0.3178(3) -0.12900(19) 0.54836(19) 0.0674(6) Uani 1.0 2 d .
N1 N 0.1328(4) 0.2967(3) 0.7694(3) 0.0818(8) Uani 1.0 2 d .
N2 N 0.0869(3) 0.3351(3) 0.4226(3) 0.0542(6) Uani 1.0 2 d .
N3 N 0.3396(4) -0.1862(3) 0.0833(3) 0.0645(7) Uani 1.0 2 d .
C1 C 0.0888(4) 0.3548(3) 0.6611(4) 0.0577(7) Uani 1.0 2 d .
C2 C 0.0424(4) 0.4218(3) 0.5189(3) 0.0506(7) Uani 1.0 2 d .
C3 C 0.1594(4) 0.1855(3) 0.4626(3) 0.0537(7) Uani 1.0 2 d .
C4 C 0.2060(4) 0.0919(3) 0.3663(3) 0.0524(7) Uani 1.0 2 d .
C5 C 0.1709(4) 0.1544(3) 0.2248(3) 0.0567(7) Uani 1.0 2 d .
C6 C 0.2114(4) 0.0658(3) 0.1315(3) 0.0592(7) Uani 1.0 2 d .
C7 C 0.2942(4) -0.0965(3) 0.1758(3) 0.0546(7) Uani 1.0 2 d .
C8 C 0.3303(4) -0.1624(3) 0.3176(3) 0.0560(7) Uani 1.0 2 d .
C9 C 0.2873(4) -0.0705(3) 0.4097(3) 0.0528(7) Uani 1.0 2 d .
C10 C 0.3765(5) -0.2972(3) 0.6087(4) 0.0730(9) Uani 1.0 2 d .
C11 C 0.2880(5) -0.1287(4) -0.0565(4) 0.0786(9) Uani 1.0 2 d .
C12 C 0.4273(5) -0.3514(4) 0.1276(4) 0.0794(10) Uani 1.0 2 d .
H1 H 0.1817 0.1378 0.5568 0.0644 Uiso 1.0 2 calc R
H2 H 0.1176 0.2611 0.1928 0.0680 Uiso 1.0 2 calc R
H3 H 0.1845 0.1122 0.0389 0.0710 Uiso 1.0 2 calc R
H4 H 0.3838 -0.2691 0.3495 0.0672 Uiso 1.0 2 calc R
H5A H 0.3963 -0.3192 0.7049 0.0876 Uiso 1.0 2 calc R
H6C H 0.4919 -0.3214 0.5424 0.0876 Uiso 1.0 2 calc R
H7B H 0.2812 -0.3649 0.6198 0.0876 Uiso 1.0 2 calc R
H8A H 0.2793 -0.0104 -0.0949 0.0944 Uiso 1.0 2 calc R
H9C H 0.1685 -0.1689 -0.0397 0.0944 Uiso 1.0 2 calc R
H10B H 0.3821 -0.1686 -0.1276 0.0944 Uiso 1.0 2 calc R
H11C H 0.5340 -0.3510 0.1617 0.0953 Uiso 1.0 2 calc R
H12B H 0.4681 -0.3880 0.0434 0.0953 Uiso 1.0 2 calc R
H13A H 0.3381 -0.4245 0.2072 0.0953 Uiso 1.0 2 calc R

loop_
_atom_site_aniso_label
_atom_site_aniso_U_11
_atom_site_aniso_U_22
_atom_site_aniso_U_33
_atom_site_aniso_U_12
_atom_site_aniso_U_13
_atom_site_aniso_U_23
O1 0.1039(15) 0.0446(10) 0.0609(12) 0.0119(9) -0.0367(11) -0.0214(9)
N1 0.114(3) 0.0689(16) 0.0699(17) 0.0109(15) -0.0434(16) -0.0237(14)
N2 0.0693(14) 0.0409(11) 0.0546(13) 0.0038(10) -0.0180(10) -0.0211(10)
N3 0.0845(17) 0.0553(13) 0.0621(15) 0.0078(11) -0.0223(12) -0.0326(12)
C1 0.0759(19) 0.0414(14) 0.0600(16) 0.0060(12) -0.0234(14) -0.0221(13)
C2 0.0633(16) 0.0408(12) 0.0481(14) -0.0001(11) -0.0172(12) -0.0154(12)
C3 0.0667(16) 0.0393(13) 0.0569(16) 0.0020(12) -0.0199(13) -0.0185(11)
C4 0.0643(16) 0.0415(13) 0.0531(15) 0.0034(11) -0.0162(12) -0.0207(12)
C5 0.0692(17) 0.0430(13) 0.0568(16) 0.0064(12) -0.0185(13) -0.0191(12)
C6 0.0724(18) 0.0497(14) 0.0578(16) 0.0053(12) -0.0223(13) -0.0212(12)
C7 0.0621(16) 0.0506(14) 0.0555(16) 0.0002(12) -0.0131(12) -0.0268(12)
C8 0.0693(17) 0.0403(13) 0.0600(16) 0.0062(11) -0.0207(13) -0.0207(12)
C9 0.0665(16) 0.0428(13) 0.0503(14) -0.0000(11) -0.0166(12) -0.0181(11)
C10 0.104(3) 0.0483(15) 0.0701(19) 0.0136(15) -0.0404(17) -0.0183(14)
C11 0.101(3) 0.081(2) 0.071(2) 0.0033(17) -0.0287(17) -0.0444(17)
C12 0.111(3) 0.0571(17) 0.075(2) 0.0085(16) -0.0179(18) -0.0387(16)

loop_
_atom_type_symbol
_atom_type_description
_atom_type_scat_dispersion_real
_atom_type_scat_dispersion_imag
_atom_type_scat_source
C C 0.0181 0.0091
;
International Tables for Crystallography
(1992, Vol. C, Tables 4.2.6.8 and 6.1.1.4)
;
H H 0.0000 0.0000
;
International Tables for Crystallography
(1992, Vol. C, Table 6.1.1.4)
;
N N 0.0311 0.0180
;
International Tables for Crystallography
(1992, Vol. C, Tables 4.2.6.8 and 6.1.1.4)
;
O O 0.0492 0.0322
;
International Tables for Crystallography
(1992, Vol. C, Tables 4.2.6.8 and 6.1.1.4)
;

loop_
_geom_angle_atom_site_label_1
_geom_angle_atom_site_label_2
_geom_angle_atom_site_label_3
_geom_angle
_geom_angle_publ_flag
_geom_angle_site_symmetry_3
C9 O1 C10 119.0(3) yes .
C2 N2 C3 120.3(3) yes .
C7 N3 C11 122.2(3) yes .
C7 N3 C12 121.1(3) yes .
C11 N3 C12 116.5(3) yes .
N1 C1 C2 176.1(3) yes .
N2 C2 C1 121.5(2) yes .
N2 C2 C2 121.2(3) yes 2_566
C1 C2 C2 117.3(3) yes 2_566
N2 C3 C4 121.8(3) yes .
C3 C4 C5 122.1(2) yes .
C3 C4 C9 121.5(3) yes .
C5 C4 C9 116.4(3) yes .
C4 C5 C6 123.1(3) yes .
C5 C6 C7 120.0(3) yes .
N3 C7 C6 121.1(3) yes .
N3 C7 C8 120.9(3) yes .
C6 C7 C8 118.0(3) yes .
C7 C8 C9 120.8(3) yes .
O1 C9 C4 115.2(3) yes .
O1 C9 C8 123.1(2) yes .
C4 C9 C8 121.7(3) yes .

loop_
_geom_bond_atom_site_label_1
_geom_bond_atom_site_label_2
_geom_bond_distance
_geom_bond_publ_flag
_geom_bond_site_symmetry_2
O1 C9 1.362(4) yes .
O1 C10 1.416(3) yes .
N1 C1 1.133(5) yes .
N2 C2 1.376(4) yes .
N2 C3 1.294(3) yes .
N3 C7 1.365(4) yes .
N3 C11 1.445(5) yes .
N3 C12 1.449(4) yes .
C1 C2 1.446(5) yes .
C2 C2 1.375(3) yes 2_566
C3 C4 1.423(5) yes .
C4 C5 1.402(4) yes .
C4 C9 1.412(3) yes .
C5 C6 1.366(5) yes .
C6 C7 1.415(4) yes .
C7 C8 1.406(4) yes .
C8 C9 1.379(5) yes .
